data_4132623
loop_
_publ_author_name
'Fan, Louie'
'Jupp, Andrew R.'
'Stephan, Douglas W.'

_publ_section_title
;
 Remote Stereochemistry of a Frustrated Lewis Pair Provides Thermal and
 Photochemical Control of Reactivity.
;
_journal_issue 26
_journal_name_full 'Journal of the American Chemical Society'
_journal_page_first 8119
_journal_page_last 8123
_journal_paper_doi 10.1021/jacs.8b05176
_journal_volume 140
_journal_year 2018
_chemical_formula_sum 'C25 H17 B F10 S'
_chemical_formula_weight 550.26
_space_group_IT_number 2
_space_group_name_Hall '-P 1'
_space_group_name_H-M_alt 'P -1'
_symmetry_cell_setting triclinic
_symmetry_space_group_name_H-M 'P -1'
_atom_sites_solution_hydrogens geom
_atom_sites_solution_primary direct
_atom_sites_solution_secondary difmap
_audit_creation_method SHELXL-97
_cell_angle_alpha 99.233(5)
_cell_angle_beta 102.536(5)
_cell_angle_gamma 98.225(6)
_cell_formula_units_Z 2
_cell_length_a 7.6225(16)
_cell_length_b 12.480(3)
_cell_length_c 13.343(3)
_cell_measurement_reflns_used 3790
_cell_measurement_temperature 150(2)
_cell_measurement_theta_max 22.96
_cell_measurement_theta_min 2.54
_cell_volume 1202.0(5)
_computing_structure_refinement 'SHELXL-97 (Sheldrick, 2008)'
_computing_structure_solution 'SHELXS-97 (Sheldrick, 2008)'
_diffrn_ambient_temperature 150(2)
_diffrn_measured_fraction_theta_full 0.994
_diffrn_measured_fraction_theta_max 0.994
_diffrn_measurement_device_type 'Bruker APEX-II CCD'
_diffrn_radiation_monochromator graphite
_diffrn_radiation_source 'fine-focus sealed tube'
_diffrn_radiation_type MoK\a
_diffrn_radiation_wavelength 0.71073
_diffrn_reflns_av_R_equivalents 0.1192
_diffrn_reflns_av_sigmaI/netI 0.1076
_diffrn_reflns_limit_h_max 9
_diffrn_reflns_limit_h_min -9
_diffrn_reflns_limit_k_max 16
_diffrn_reflns_limit_k_min -16
_diffrn_reflns_limit_l_max 17
_diffrn_reflns_limit_l_min -17
_diffrn_reflns_number 42454
_diffrn_reflns_theta_full 27.68
_diffrn_reflns_theta_max 27.68
_diffrn_reflns_theta_min 1.60
_exptl_absorpt_coefficient_mu 0.225
_exptl_absorpt_correction_T_max 0.9779
_exptl_absorpt_correction_T_min 0.9564
_exptl_crystal_colour yellow
_exptl_crystal_density_diffrn 1.520
_exptl_crystal_density_method 'not measured'
_exptl_crystal_description block
_exptl_crystal_F_000 556
_exptl_crystal_size_max 0.20
_exptl_crystal_size_mid 0.10
_exptl_crystal_size_min 0.10
_refine_diff_density_max 0.391
_refine_diff_density_min -0.449
_refine_diff_density_rms 0.114
_refine_ls_extinction_method none
_refine_ls_goodness_of_fit_ref 1.012
_refine_ls_hydrogen_treatment mixed
_refine_ls_matrix_type full
_refine_ls_number_parameters 334
_refine_ls_number_reflns 5580
_refine_ls_number_restraints 0
_refine_ls_restrained_S_all 1.012
_refine_ls_R_factor_all 0.1575
_refine_ls_R_factor_gt 0.0559
_refine_ls_shift/su_max 0.000
_refine_ls_shift/su_mean 0.000
_refine_ls_structure_factor_coef Fsqd
_refine_ls_weighting_details 'calc w=1/[\s^2^(Fo^2^)+(0.0833P)^2^+0.0000P] where P=(Fo^2^+2Fc^2^)/3'
_refine_ls_weighting_scheme calc
_refine_ls_wR_factor_gt 0.1219
_refine_ls_wR_factor_ref 0.1758
_reflns_number_gt 2766
_reflns_number_total 5580
_reflns_threshold_expression >2sigma(I)
_cod_data_source_file ja8b05176_si_004.cif
_cod_data_source_block lf029_0m_a
_cod_depositor_comments
;
The following automatic conversions were performed:

data item '_symmetry_cell_setting' value 'Triclinic' was changed to
'triclinic' in accordance with the
/home/saulius/struct/COD-crude-data/automatic-downloads/DataCite-retrospective/ACS/depositions/lib/dictionaries/cif_core.dic
dictionary named 'cif_core.dic' version 2.4.2 last updated on
2011-04-26.

Automatic conversion script
Id: cif_fix_values 6909 2019-04-08 15:41:33Z antanas 
;
_cod_original_cell_volume 1202.0(4)
_cod_original_sg_symbol_H-M 'P-1 '
_cod_database_code 4132623

loop_
_symmetry_equiv_pos_as_xyz
'x, y, z'
'-x, -y, -z'

loop_
_atom_site_label
_atom_site_type_symbol
_atom_site_fract_x
_atom_site_fract_y
_atom_site_fract_z
_atom_site_U_iso_or_equiv
_atom_site_adp_type
_atom_site_occupancy
_atom_site_symmetry_multiplicity
_atom_site_calc_flag
_atom_site_refinement_flags
S1 S 0.69715(13) 0.62710(7) 0.10716(7) 0.0329(3) Uani 1 1 d .
F1 F 0.9235(2) 0.81995(16) 0.42359(15) 0.0349(5) Uani 1 1 d .
F2 F 0.9685(3) 0.95746(17) 0.60495(16) 0.0431(6) Uani 1 1 d .
F5 F 0.2854(3) 0.75385(17) 0.38782(17) 0.0426(6) Uani 1 1 d .
F6 F 0.2589(3) 0.60669(18) 0.11289(16) 0.0436(6) Uani 1 1 d .
F10 F 0.6139(3) 0.54198(16) 0.42588(15) 0.0368(5) Uani 1 1 d .
F4 F 0.3347(3) 0.89437(17) 0.57044(17) 0.0465(6) Uani 1 1 d .
F3 F 0.6730(3) 0.99559(17) 0.68040(16) 0.0468(6) Uani 1 1 d .
F7 F 0.0762(3) 0.3981(2) 0.06898(18) 0.0596(7) Uani 1 1 d .
F9 F 0.4399(3) 0.33073(18) 0.3766(2) 0.0589(7) Uani 1 1 d .
F8 F 0.1728(3) 0.25735(18) 0.1980(2) 0.0670(8) Uani 1 1 d .
C19 C 0.7803(4) 0.5357(3) 0.1866(3) 0.0258(8) Uani 1 1 d .
C1 C 0.6620(4) 0.7327(3) 0.2036(3) 0.0256(8) Uani 1 1 d .
C13 C 0.4462(4) 0.5821(3) 0.2695(3) 0.0262(8) Uani 1 1 d .
C11 C 0.4795(5) 0.8742(3) 0.5335(3) 0.0307(8) Uani 1 1 d .
C8 C 0.7730(4) 0.8369(3) 0.4562(3) 0.0260(8) Uani 1 1 d .
C7 C 0.6020(4) 0.7813(3) 0.3968(2) 0.0245(8) Uani 1 1 d .
C9 C 0.7998(5) 0.9072(3) 0.5504(3) 0.0294(8) Uani 1 1 d .
C2 C 0.6907(5) 0.8397(3) 0.1951(3) 0.0295(8) Uani 1 1 d .
H2A H 0.6652 0.8890 0.2499 0.035 Uiso 1 1 calc R
C24 C 0.9123(4) 0.5737(3) 0.2800(3) 0.0280(8) Uani 1 1 d .
H24A H 0.9638 0.6502 0.3012 0.034 Uiso 1 1 calc R
C12 C 0.4573(5) 0.8029(3) 0.4404(3) 0.0284(8) Uani 1 1 d .
C20 C 0.7128(5) 0.4231(3) 0.1542(3) 0.0295(8) Uani 1 1 d .
H20A H 0.6252 0.3957 0.0892 0.035 Uiso 1 1 calc R
C14 C 0.3069(5) 0.5402(3) 0.1797(3) 0.0309(8) Uani 1 1 d .
C21 C 0.7729(5) 0.3510(3) 0.2165(3) 0.0320(9) Uani 1 1 d .
H21A H 0.7268 0.2741 0.1932 0.038 Uiso 1 1 calc R
C18 C 0.4812(5) 0.5090(3) 0.3364(3) 0.0303(9) Uani 1 1 d .
C22 C 0.8995(5) 0.3884(3) 0.3126(3) 0.0290(8) Uani 1 1 d .
C10 C 0.6515(5) 0.9254(3) 0.5890(3) 0.0316(9) Uani 1 1 d .
C23 C 0.9693(4) 0.5007(3) 0.3426(3) 0.0284(8) Uani 1 1 d .
H23A H 1.0577 0.5280 0.4073 0.034 Uiso 1 1 calc R
C15 C 0.2125(5) 0.4330(3) 0.1551(3) 0.0386(10) Uani 1 1 d .
C16 C 0.2583(6) 0.3631(3) 0.2205(4) 0.0433(11) Uani 1 1 d .
C3 C 0.7558(5) 0.8946(3) 0.1141(3) 0.0360(9) Uani 1 1 d .
C17 C 0.3918(5) 0.4000(3) 0.3119(3) 0.0394(10) Uani 1 1 d .
C25 C 0.9574(5) 0.3105(3) 0.3826(3) 0.0402(10) Uani 1 1 d .
H25A H 0.8942 0.2350 0.3491 0.060 Uiso 1 1 calc R
H25B H 0.9260 0.3314 0.4496 0.060 Uiso 1 1 calc R
H25C H 1.0898 0.3141 0.3948 0.060 Uiso 1 1 calc R
C4 C 0.6303(6) 0.8489(3) 0.0056(3) 0.0511(11) Uani 1 1 d .
H4A H 0.5056 0.8594 0.0062 0.077 Uiso 1 1 calc R
H4B H 0.6312 0.7699 -0.0142 0.077 Uiso 1 1 calc R
H4C H 0.6733 0.8879 -0.0452 0.077 Uiso 1 1 calc R
C6 C 0.7560(7) 1.0188(3) 0.1425(3) 0.0570(13) Uani 1 1 d .
H6A H 0.6318 1.0304 0.1434 0.086 Uiso 1 1 calc R
H6B H 0.7986 1.0560 0.0905 0.086 Uiso 1 1 calc R
H6C H 0.8379 1.0495 0.2119 0.086 Uiso 1 1 calc R
C5 C 0.9518(5) 0.8790(4) 0.1136(3) 0.0520(12) Uani 1 1 d .
H5B H 0.9541 0.8001 0.0951 0.078 Uiso 1 1 calc R
H5C H 1.0324 0.9099 0.1833 0.078 Uiso 1 1 calc R
H5A H 0.9939 0.9172 0.0621 0.078 Uiso 1 1 calc R
B1 B 0.5717(5) 0.6989(3) 0.2892(3) 0.0262(9) Uani 1 1 d .

loop_
_atom_site_aniso_label
_atom_site_aniso_U_11
_atom_site_aniso_U_22
_atom_site_aniso_U_33
_atom_site_aniso_U_23
_atom_site_aniso_U_13
_atom_site_aniso_U_12
S1 0.0405(6) 0.0321(5) 0.0281(5) 0.0067(4) 0.0106(4) 0.0094(4)
F1 0.0226(11) 0.0376(12) 0.0416(13) 0.0019(9) 0.0053(9) 0.0071(9)
F2 0.0303(12) 0.0412(13) 0.0443(13) -0.0032(10) -0.0060(10) -0.0008(10)
F5 0.0208(11) 0.0463(13) 0.0511(14) -0.0074(11) 0.0069(10) -0.0026(10)
F6 0.0304(12) 0.0624(15) 0.0348(13) 0.0118(11) 0.0003(10) 0.0082(11)
F10 0.0365(12) 0.0427(12) 0.0349(12) 0.0147(10) 0.0086(10) 0.0113(10)
F4 0.0413(13) 0.0475(14) 0.0528(15) -0.0004(11) 0.0233(11) 0.0080(11)
F3 0.0554(15) 0.0426(13) 0.0353(13) -0.0083(10) 0.0082(11) 0.0087(11)
F7 0.0343(13) 0.0796(18) 0.0456(15) -0.0250(13) 0.0129(12) -0.0154(12)
F9 0.0792(18) 0.0371(13) 0.0804(18) 0.0293(13) 0.0431(15) 0.0200(13)
F8 0.0727(18) 0.0325(13) 0.093(2) -0.0147(13) 0.0487(16) -0.0138(12)
C19 0.0239(19) 0.0266(19) 0.0277(19) 0.0043(15) 0.0082(16) 0.0064(15)
C1 0.0229(18) 0.0270(19) 0.0254(19) 0.0062(15) 0.0012(15) 0.0056(15)
C13 0.0213(18) 0.0282(19) 0.030(2) 0.0025(16) 0.0103(15) 0.0035(15)
C11 0.032(2) 0.029(2) 0.036(2) 0.0080(17) 0.0147(18) 0.0082(17)
C8 0.0245(19) 0.0253(18) 0.031(2) 0.0085(16) 0.0075(16) 0.0076(15)
C7 0.0250(19) 0.0231(18) 0.0246(19) 0.0067(15) 0.0026(15) 0.0045(15)
C9 0.027(2) 0.0235(18) 0.030(2) 0.0040(16) -0.0054(16) 0.0021(16)
C2 0.0276(19) 0.032(2) 0.0268(19) 0.0072(16) 0.0011(16) 0.0057(16)
C24 0.0216(19) 0.0246(19) 0.037(2) 0.0020(16) 0.0093(16) 0.0021(15)
C12 0.024(2) 0.0265(19) 0.033(2) 0.0069(16) 0.0072(16) -0.0001(15)
C20 0.0263(19) 0.029(2) 0.027(2) -0.0026(16) 0.0026(16) 0.0002(16)
C14 0.027(2) 0.036(2) 0.029(2) 0.0026(17) 0.0107(17) 0.0018(17)
C21 0.031(2) 0.0218(19) 0.041(2) 0.0017(17) 0.0094(18) 0.0015(16)
C18 0.030(2) 0.030(2) 0.034(2) 0.0044(17) 0.0156(18) 0.0064(17)
C22 0.028(2) 0.029(2) 0.033(2) 0.0067(16) 0.0110(17) 0.0088(16)
C10 0.042(2) 0.0229(19) 0.028(2) 0.0027(16) 0.0061(18) 0.0069(17)
C23 0.0228(19) 0.031(2) 0.029(2) -0.0015(16) 0.0054(16) 0.0072(16)
C15 0.026(2) 0.044(2) 0.036(2) -0.011(2) 0.0136(18) -0.0088(18)
C16 0.043(3) 0.029(2) 0.057(3) -0.008(2) 0.032(2) -0.0101(19)
C3 0.044(2) 0.032(2) 0.029(2) 0.0122(17) 0.0027(18) -0.0002(18)
C17 0.049(3) 0.027(2) 0.055(3) 0.013(2) 0.033(2) 0.0135(19)
C25 0.045(2) 0.037(2) 0.042(2) 0.0135(19) 0.011(2) 0.0127(19)
C4 0.062(3) 0.050(3) 0.035(2) 0.015(2) -0.001(2) 0.003(2)
C6 0.092(4) 0.031(2) 0.045(3) 0.017(2) 0.010(2) 0.002(2)
C5 0.045(3) 0.058(3) 0.047(3) 0.012(2) 0.010(2) -0.014(2)
B1 0.019(2) 0.030(2) 0.031(2) 0.0099(18) 0.0020(17) 0.0109(17)

loop_
_atom_type_symbol
_atom_type_description
_atom_type_scat_dispersion_real
_atom_type_scat_dispersion_imag
_atom_type_scat_source
C C 0.0033 0.0016 'International Tables Vol C Tables 4.2.6.8 and 6.1.1.4'
H H 0.0000 0.0000 'International Tables Vol C Tables 4.2.6.8 and 6.1.1.4'
B B 0.0013 0.0007 'International Tables Vol C Tables 4.2.6.8 and 6.1.1.4'
F F 0.0171 0.0103 'International Tables Vol C Tables 4.2.6.8 and 6.1.1.4'
S S 0.1246 0.1234 'International Tables Vol C Tables 4.2.6.8 and 6.1.1.4'

loop_
_geom_angle_atom_site_label_1
_geom_angle_atom_site_label_2
_geom_angle_atom_site_label_3
_geom_angle
C19 S1 C1 100.55(16)
C24 C19 C20 119.2(3)
C24 C19 S1 121.5(3)
C20 C19 S1 119.2(3)
C2 C1 B1 119.5(3)
C2 C1 S1 121.2(3)
B1 C1 S1 118.7(2)
C14 C13 C18 115.3(3)
C14 C13 B1 122.9(3)
C18 C13 B1 121.5(3)
F4 C11 C10 119.9(3)
F4 C11 C12 120.9(3)
C10 C11 C12 119.2(3)
F1 C8 C9 116.7(3)
F1 C8 C7 119.9(3)
C9 C8 C7 123.4(3)
C8 C7 C12 114.6(3)
C8 C7 B1 123.3(3)
C12 C7 B1 122.1(3)
F2 C9 C8 120.6(3)
F2 C9 C10 120.1(3)
C8 C9 C10 119.2(3)
C1 C2 C3 131.3(3)
C1 C2 H2A 114.4
C3 C2 H2A 114.4
C23 C24 C19 120.2(3)
C23 C24 H24A 119.9
C19 C24 H24A 119.9
F5 C12 C11 117.5(3)
F5 C12 C7 119.0(3)
C11 C12 C7 123.4(3)
C21 C20 C19 119.9(3)
C21 C20 H20A 120.1
C19 C20 H20A 120.1
F6 C14 C15 117.5(3)
F6 C14 C13 119.2(3)
C15 C14 C13 123.4(4)
C20 C21 C22 121.6(3)
C20 C21 H21A 119.2
C22 C21 H21A 119.2
F10 C18 C17 117.9(3)
F10 C18 C13 119.7(3)
C17 C18 C13 122.3(4)
C23 C22 C21 117.8(3)
C23 C22 C25 120.7(3)
C21 C22 C25 121.4(3)
F3 C10 C11 119.2(3)
F3 C10 C9 120.7(3)
C11 C10 C9 120.2(3)
C24 C23 C22 121.2(3)
C24 C23 H23A 119.4
C22 C23 H23A 119.4
F7 C15 C16 120.1(4)
F7 C15 C14 120.8(4)
C16 C15 C14 119.1(4)
F8 C16 C15 120.9(4)
F8 C16 C17 118.7(4)
C15 C16 C17 120.4(4)
C2 C3 C4 111.2(3)
C2 C3 C5 110.3(3)
C4 C3 C5 109.8(3)
C2 C3 C6 108.4(3)
C4 C3 C6 108.7(3)
C5 C3 C6 108.3(3)
F9 C17 C16 120.8(4)
F9 C17 C18 119.7(4)
C16 C17 C18 119.5(4)
C22 C25 H25A 109.5
C22 C25 H25B 109.5
H25A C25 H25B 109.5
C22 C25 H25C 109.5
H25A C25 H25C 109.5
H25B C25 H25C 109.5
C3 C4 H4A 109.5
C3 C4 H4B 109.5
H4A C4 H4B 109.5
C3 C4 H4C 109.5
H4A C4 H4C 109.5
H4B C4 H4C 109.5
C3 C6 H6A 109.5
C3 C6 H6B 109.5
H6A C6 H6B 109.5
C3 C6 H6C 109.5
H6A C6 H6C 109.5
H6B C6 H6C 109.5
C3 C5 H5B 109.5
C3 C5 H5C 109.5
H5B C5 H5C 109.5
C3 C5 H5A 109.5
H5B C5 H5A 109.5
H5C C5 H5A 109.5
C1 B1 C13 120.2(3)
C1 B1 C7 120.4(3)
C13 B1 C7 119.3(3)

loop_
_geom_bond_atom_site_label_1
_geom_bond_atom_site_label_2
_geom_bond_distance
S1 C19 1.769(4)
S1 C1 1.781(3)
F1 C8 1.344(4)
F2 C9 1.339(4)
F5 C12 1.348(4)
F6 C14 1.341(4)
F10 C18 1.347(4)
F4 C11 1.341(4)
F3 C10 1.346(4)
F7 C15 1.335(4)
F9 C17 1.350(4)
F8 C16 1.341(4)
C19 C24 1.386(5)
C19 C20 1.389(4)
C1 C2 1.350(5)
C1 B1 1.538(5)
C13 C14 1.387(5)
C13 C18 1.388(5)
C13 B1 1.575(5)
C11 C10 1.365(5)
C11 C12 1.370(5)
C8 C9 1.370(5)
C8 C7 1.387(4)
C7 C12 1.393(5)
C7 B1 1.577(5)
C9 C10 1.372(5)
C2 C3 1.502(5)
C2 H2A 0.9500
C24 C23 1.385(5)
C24 H24A 0.9500
C20 C21 1.379(5)
C20 H20A 0.9500
C14 C15 1.378(5)
C21 C22 1.391(5)
C21 H21A 0.9500
C18 C17 1.385(5)
C22 C23 1.387(5)
C22 C25 1.499(5)
C23 H23A 0.9500
C15 C16 1.358(6)
C16 C17 1.371(6)
C3 C4 1.521(5)
C3 C5 1.535(5)
C3 C6 1.536(5)
C25 H25A 0.9800
C25 H25B 0.9800
C25 H25C 0.9800
C4 H4A 0.9800
C4 H4B 0.9800
C4 H4C 0.9800
C6 H6A 0.9800
C6 H6B 0.9800
C6 H6C 0.9800
C5 H5B 0.9800
C5 H5C 0.9800
C5 H5A 0.9800
